data_2103546
loop_
_publ_author_name
'Cai, Jiwen'
'Hu, Xiaopeng'
'Feng, Xiaolong'
'Ji, Liangnian'
'Bernal, Ivan'

_publ_section_title
;
 Structures of three <i>cis</i>-\b~1~ and three <i>cis</i>-\b~2~
 isomers of [Co(trien)(aminoacidato)]^2+^ complexes
;
_journal_issue 1
_journal_name_full 'Acta Crystallographica Section B'
_journal_page_first 45
_journal_page_last 53
_journal_paper_doi 10.1107/S0108768100013896
_journal_volume 57
_journal_year 2001
_chemical_formula_moiety 'C12 H30 Co1 N5 O2 2+, 2(Cl1 O4 1-)'
_chemical_formula_sum 'C12 H30 Cl2 Co N5 O10'
_chemical_formula_weight 534.24
_chemical_name_common '[Co(trien)(L-ile)](ClO4)2'
_chemical_name_systematic
;
  (L-isoleucinato)-(triethylenetetramine)-cobalt(III) diperchlorate
;
_space_group_IT_number 4
_symmetry_cell_setting monoclinic
_symmetry_space_group_name_Hall 'P 2yb'
_symmetry_space_group_name_H-M 'P 1 21 1'
_audit_creation_method SHELXL97
_cell_angle_alpha 90.00
_cell_angle_beta 110.794(2)
_cell_angle_gamma 90.00
_cell_formula_units_Z 2
_cell_length_a 10.7972(13)
_cell_length_b 8.8272(11)
_cell_length_c 11.9248(14)
_cell_measurement_temperature 293(2)
_cell_volume 1062.5(2)
_computing_cell_refinement 'Bruker SMART (Bruker, 1998a)'
_computing_data_collection 'Bruker SMART (Bruker, 1998a)'
_computing_data_reduction 'Bruker SAINT+ & SHELXTL(Bruker, 1999 & 1998b)'
_computing_molecular_graphics 'Bruker SHELXTL'
_computing_publication_material 'Bruker SHELXTL'
_computing_structure_refinement 'SHELXL97 (Sheldrick, 1997)'
_computing_structure_solution 'SHELXS97 (Sheldrick, 1997)'
_diffrn_ambient_temperature 293(2)
_diffrn_measured_fraction_theta_full .996
_diffrn_measured_fraction_theta_max .996
_diffrn_measurement_device_type 'Bruker SMART CCD area detector'
_diffrn_measurement_method '\f and \w scans'
_diffrn_radiation_monochromator graphite
_diffrn_radiation_source 'fine-focus sealed tube'
_diffrn_radiation_type MoK\a
_diffrn_radiation_wavelength .71073
_diffrn_reflns_av_R_equivalents .0291
_diffrn_reflns_av_sigmaI/netI .0382
_diffrn_reflns_limit_h_max 13
_diffrn_reflns_limit_h_min -13
_diffrn_reflns_limit_k_max 11
_diffrn_reflns_limit_k_min -10
_diffrn_reflns_limit_l_max 12
_diffrn_reflns_limit_l_min -15
_diffrn_reflns_number 6477
_diffrn_reflns_theta_full 27.01
_diffrn_reflns_theta_max 27.01
_diffrn_reflns_theta_min 1.83
_exptl_absorpt_coefficient_mu 1.119
_exptl_absorpt_correction_T_max .7301
_exptl_absorpt_correction_T_min .6631
_exptl_absorpt_correction_type none
_exptl_absorpt_process_details 'SADABS (Blessing, 1995)'
_exptl_crystal_colour red
_exptl_crystal_density_diffrn 1.670
_exptl_crystal_density_method 'not measured'
_exptl_crystal_description block
_exptl_crystal_F_000 556
_exptl_crystal_size_max .40
_exptl_crystal_size_mid .30
_exptl_crystal_size_min .30
_refine_diff_density_max .485
_refine_diff_density_min -.536
_refine_ls_abs_structure_details 'Flack H D (1983), Acta Cryst. A39, 876-881'
_refine_ls_abs_structure_Flack .08(2)
_refine_ls_extinction_method none
_refine_ls_goodness_of_fit_ref 1.054
_refine_ls_hydrogen_treatment mixed
_refine_ls_matrix_type full
_refine_ls_number_parameters 280
_refine_ls_number_reflns 4129
_refine_ls_number_restraints 1
_refine_ls_restrained_S_all 1.054
_refine_ls_R_factor_all .0538
_refine_ls_R_factor_gt .0496
_refine_ls_shift/su_max .008
_refine_ls_shift/su_mean .001
_refine_ls_structure_factor_coef Fsqd
_refine_ls_weighting_details 'calc w=1/[\s^2^(Fo^2^)+(0.0712P)^2^+1.0375P] where P=(Fo^2^+2Fc^2^)/3'
_refine_ls_weighting_scheme calc
_refine_ls_wR_factor_ref .1266
_reflns_number_gt 3818
_reflns_number_total 4129
_reflns_threshold_expression I>2\s(I)
_cod_data_source_file bm0032.cif
_cod_data_source_block 1
_cod_depositor_comments
;
The following automatic conversions were performed:
'_symmetry_cell_setting' value 'Monoclinic' changed to 'monoclinic'
according to '/home/saulius/struct/CIF-dictionaries/cif_core.dic'
dictionary named 'cif_core.dic' version 2.4.1 from 2010-06-29.

Automatic conversion script
Id: cif_fix_enum 1527 2010-12-29 10:47:43Z saulius 

The following automatic conversions were performed:

'_symmetry_cell_setting' value 'Monoclinic' changed to 'monoclinic'
according to /home/saulius/struct/CIF-dictionaries/cif_core.dic
dictionary named 'cif_core.dic' version 2.4.1 from 2010-06-29.

Automatic conversion script
Id: cif_fix_values 1715 2011-07-08 13:25:40Z adriana 
;
_cod_original_sg_symbol_H-M 'P 21'
_cod_database_code 2103546

loop_
_symmetry_equiv_pos_as_xyz
'x, y, z'
'-x, y+1/2, -z'

loop_
_atom_site_label
_atom_site_fract_x
_atom_site_fract_y
_atom_site_fract_z
_atom_site_U_iso_or_equiv
_atom_site_adp_type
_atom_site_calc_flag
_atom_site_refinement_flags
_atom_site_occupancy
_atom_site_disorder_assembly
_atom_site_disorder_group
_atom_site_type_symbol
Co .13845(5) -.34207(7) -.26941(5) .02571(15) Uani d . 1 C . Co
Cl1 .87592(16) .18784(16) .72185(12) .0502(4) Uani d . 1 . . Cl
Cl2 .37596(13) .02414(16) .06881(12) .0436(3) Uani d . 1 . . Cl
C1 -.1044(6) -.3620(11) -.2233(5) .0582(18) Uani d . 1 . . C
H1A -.1063 -.4524 -.1777 .070 Uiso calc R 1 . . H
H1B -.1944 -.3251 -.2604 .070 Uiso calc R 1 . . H
C2 -.0200(6) -.2433(7) -.1419(5) .0450(13) Uani d . 1 . . C
H2A -.0404 -.1445 -.1796 .054 Uiso calc R 1 . . H
H2B -.0371 -.2404 -.0673 .054 Uiso calc R 1 . . H
C3 .1710(7) -.4030(7) -.0275(5) .0530(15) Uani d . 1 . . C
H3A .0978 -.4539 -.0142 .064 Uiso calc R 1 A 1 H
H3B .2274 -.3593 .0480 .064 Uiso calc R 1 A 1 H
C5 .2469(8) -.6294(8) -.2624(6) .0603(19) Uani d . 1 C . C
H5A .3424 -.6396 -.2281 .072 Uiso calc R 1 . . H
H5B .2094 -.7283 -.2584 .072 Uiso calc R 1 . . H
C6 .2124(11) -.5903(8) -.3846(7) .082(3) Uani d . 1 C . C
H6A .1499 -.6642 -.4333 .099 Uiso calc R 1 . . H
H6B .2911 -.5944 -.4058 .099 Uiso calc R 1 . . H
C7 .1576(5) -.0631(5) -.3596(4) .0283(9) Uani d . 1 C . C
C8 .2982(5) -.0849(5) -.2745(4) .0280(10) Uani d . 1 C . C
H8A .3098 -.0181 -.2058 .034 Uiso calc R 1 . . H
C9 .4023(5) -.0387(7) -.3265(5) .0409(12) Uani d . 1 . . C
H9A .3783 .0625 -.3613 .049 Uiso calc R 1 . . H
C10 .4062(6) -.1424(9) -.4267(5) .0522(15) Uani d . 1 . . C
H10A .4461 -.2378 -.3918 .063 Uiso calc R 1 . . H
H10B .3159 -.1635 -.4788 .063 Uiso calc R 1 . . H
C11 .4812(11) -.0809(16) -.5022(9) .101(4) Uani d . 1 . . C
H11A .4792 -.1536 -.5627 .151 Uiso calc R 1 . . H
H11B .5714 -.0617 -.4521 .151 Uiso calc R 1 . . H
H11C .4407 .0118 -.5398 .151 Uiso calc R 1 . . H
C12 .5404(6) -.0249(10) -.2257(6) .066(2) Uani d . 1 . . C
H12A .6048 .0049 -.2600 .100 Uiso calc R 1 . . H
H12B .5651 -.1210 -.1863 .100 Uiso calc R 1 . . H
H12C .5367 .0498 -.1685 .100 Uiso calc R 1 . . H
N1 -.0476(5) -.3978(6) -.3168(4) .0444(11) Uani d . 1 . . N
H1C -.0941 -.3483 -.3847 .053 Uiso calc R 1 . . H
H1D -.0561 -.4977 -.3325 .053 Uiso calc R 1 . . H
N2 .1191(4) -.2809(5) -.1179(3) .0328(9) Uani d . 1 C . N
H2C .1686 -.1961 -.0905 .039 Uiso calc R 1 . . H
N3 .2069(7) -.5290(6) -.1892(5) .0639(17) Uani d . 1 . . N
H3C .1278 -.5735 -.1988 .077 Uiso calc R 1 B 1 H
N4 .1533(4) -.4380(5) -.4121(4) .0332(9) Uani d . 1 . . N
H4C .0723 -.4451 -.4693 .040 Uiso calc R 1 C . H
H4D .2038 -.3799 -.4408 .040 Uiso calc R 1 . . H
N5 .3143(4) -.2442(5) -.2270(3) .0305(8) Uani d . 1 . . N
H5C .3549 -.2430 -.1467 .037 Uiso calc R 1 C . H
H5D .3651 -.2974 -.2585 .037 Uiso calc R 1 . . H
O1 .0724(3) -.1612(4) -.3565(3) .0295(7) Uani d . 1 . . O
O2 .1273(4) .0491(4) -.4269(3) .0420(8) Uani d . 1 . . O
O3 .7877(8) .2682(7) .7613(7) .109(3) Uani d . 1 . . O
O4 .8127(6) .0502(6) .6673(5) .0793(15) Uani d . 1 . . O
O5 .9932(6) .1555(13) .8165(5) .116(2) Uani d . 1 . . O
O6 .9054(5) .2741(6) .6316(4) .0608(12) Uani d . 1 . . O
O7 .2373(5) .0431(10) .0217(6) .104(2) Uani d . 1 . . O
O8 .4018(8) -.1249(7) .0361(6) .103(2) Uani d . 1 . . O
O9 .4385(7) .1310(10) .0150(5) .110(3) Uani d . 1 . . O
O10 .4262(6) .0456(7) .1935(4) .0762(15) Uani d . 1 . . O
C4 .2505(14) -.5179(17) -.0713(11) .042(3) Uani d P .50 C 1 C
H4A .3429 -.4876 -.0428 .050 Uiso calc PR .50 C 1 H
H4B .2453 -.6165 -.0373 .050 Uiso calc PR .50 C 1 H
C4A .1892(17) -.5430(16) -.0751(13) .043(3) Uani d P .50 C 2 C
H4AA .1128 -.6067 -.0851 .052 Uiso calc PR .50 C 2 H
H4AB .2662 -.5926 -.0186 .052 Uiso calc PR .50 C 2 H

loop_
_atom_site_aniso_label
_atom_site_aniso_U_11
_atom_site_aniso_U_22
_atom_site_aniso_U_33
_atom_site_aniso_U_12
_atom_site_aniso_U_13
_atom_site_aniso_U_23
Co .0334(3) .0199(3) .0258(3) -.0002(3) .0129(2) .0010(3)
Cl1 .0679(9) .0461(10) .0434(7) .0001(7) .0284(6) .0064(5)
Cl2 .0448(7) .0461(8) .0420(7) -.0058(6) .0180(5) -.0093(5)
C1 .041(3) .077(5) .064(4) -.017(4) .028(3) -.013(4)
C2 .047(3) .044(3) .052(3) .001(3) .027(3) -.007(2)
C3 .077(4) .055(4) .032(3) .016(3) .025(3) .007(2)
C5 .084(5) .038(3) .054(4) .024(3) .019(4) -.005(3)
C6 .168(9) .034(3) .078(5) .029(4) .085(6) .010(3)
C7 .040(3) .020(2) .028(2) .0032(19) .015(2) .0024(17)
C8 .030(2) .026(2) .028(2) -.0092(19) .0100(19) -.0029(17)
C9 .036(3) .048(3) .038(3) -.012(2) .012(2) .001(2)
C10 .052(3) .069(4) .043(3) -.009(3) .027(3) -.003(3)
C11 .097(7) .161(9) .064(4) -.064(7) .053(5) -.027(5)
C12 .043(3) .102(6) .050(3) -.034(4) .011(3) -.008(4)
N1 .050(3) .050(3) .038(2) -.021(2) .021(2) -.0104(19)
N2 .042(2) .031(2) .0265(19) -.0054(17) .0135(17) -.0025(15)
N3 .122(5) .033(3) .060(3) .027(3) .062(3) .022(2)
N4 .036(2) .033(2) .033(2) -.0062(17) .0152(17) -.0025(16)
N5 .030(2) .029(2) .0311(19) .0034(16) .0088(16) .0077(15)
O1 .0253(16) .0276(17) .0336(17) .0022(13) .0080(13) .0053(13)
O2 .050(2) .0289(19) .047(2) .0065(17) .0174(17) .0142(15)
O3 .176(7) .062(4) .145(6) .021(4) .126(6) .010(4)
O4 .091(4) .050(3) .099(4) -.017(3) .036(3) .004(3)
O5 .095(4) .160(6) .066(3) -.020(6) -.007(3) .019(5)
O6 .089(3) .054(3) .052(2) -.012(2) .040(2) .007(2)
O7 .059(3) .140(6) .097(4) .023(4) .009(3) .025(4)
O8 .155(6) .058(4) .097(4) .010(4) .046(4) -.029(3)
O9 .141(5) .130(7) .073(3) -.084(5) .054(4) -.027(4)
O10 .094(4) .087(4) .045(2) -.013(3) .020(2) -.010(2)
C4 .045(8) .043(7) .029(5) -.015(6) .004(6) .018(4)
C4A .062(10) .030(7) .041(7) .003(7) .023(7) .010(5)

loop_
_atom_type_symbol
_atom_type_description
_atom_type_scat_dispersion_real
_atom_type_scat_dispersion_imag
_atom_type_scat_source
C C .0033 .0016 'International Tables Vol C Tables 4.2.6.8 and 6.1.1.4'
H H .0000 .0000 'International Tables Vol C Tables 4.2.6.8 and 6.1.1.4'
N N .0061 .0033 'International Tables Vol C Tables 4.2.6.8 and 6.1.1.4'
O O .0106 .0060 'International Tables Vol C Tables 4.2.6.8 and 6.1.1.4'
Cl Cl .1484 .1585 'International Tables Vol C Tables 4.2.6.8 and 6.1.1.4'
Co Co .3494 .9721 'International Tables Vol C Tables 4.2.6.8 and 6.1.1.4'

loop_
_geom_angle_atom_site_label_1
_geom_angle_atom_site_label_2
_geom_angle_atom_site_label_3
_geom_angle
O1 Co N3 176.82(18)
O1 Co N1 84.56(18)
N3 Co N1 95.9(3)
O1 Co N4 91.09(16)
N3 Co N4 85.7(2)
N1 Co N4 91.90(18)
O1 Co N2 97.46(16)
N3 Co N2 85.72(19)
N1 Co N2 84.31(18)
N4 Co N2 170.26(18)
O1 Co N5 85.01(15)
N3 Co N5 94.8(2)
N1 Co N5 168.74(19)
N4 Co N5 92.50(17)
N2 Co N5 92.88(17)
O5 Cl1 O3 111.3(5)
O5 Cl1 O4 110.1(5)
O3 Cl1 O4 108.2(4)
O5 Cl1 O6 109.5(4)
O3 Cl1 O6 109.9(3)
O4 Cl1 O6 107.7(3)
O10 Cl2 O7 111.3(4)
O10 Cl2 O8 112.0(4)
O7 Cl2 O8 106.5(5)
O10 Cl2 O9 108.5(3)
O7 Cl2 O9 110.2(5)
O8 Cl2 O9 108.3(5)
N1 C1 C2 108.5(5)
N2 C2 C1 108.3(5)
C4A C3 N2 114.6(7)
C4A C3 C4 26.4(6)
N2 C3 C4 110.2(6)
C6 C5 N3 117.2(5)
C5 C6 N4 112.8(5)
O2 C7 O1 122.2(5)
O2 C7 C8 120.5(4)
O1 C7 C8 117.2(4)
N5 C8 C7 109.1(4)
N5 C8 C9 113.6(4)
C7 C8 C9 113.8(4)
C10 C9 C8 113.0(5)
C10 C9 C12 111.7(5)
C8 C9 C12 110.6(4)
C11 C10 C9 115.0(7)
C1 N1 Co 112.8(3)
C2 N2 C3 113.7(5)
C2 N2 Co 108.6(3)
C3 N2 Co 109.4(3)
C4 N3 C5 129.2(9)
C4 N3 C4A 28.2(6)
C5 N3 C4A 134.3(7)
C4 N3 Co 113.4(7)
C5 N3 Co 112.3(4)
C4A N3 Co 112.8(6)
C6 N4 Co 111.3(4)
C8 N5 Co 109.8(3)
C7 O1 Co 116.9(3)
N3 C4 C3 112.3(10)
C3 C4A N3 113.0(10)

loop_
_geom_bond_atom_site_label_1
_geom_bond_atom_site_label_2
_geom_bond_distance
Co O1 1.900(3)
Co N3 1.919(5)
Co N1 1.947(4)
Co N4 1.957(4)
Co N2 1.967(4)
Co N5 1.981(4)
Cl1 O5 1.394(6)
Cl1 O3 1.396(6)
Cl1 O4 1.432(6)
Cl1 O6 1.443(4)
Cl2 O10 1.403(5)
Cl2 O7 1.410(5)
Cl2 O8 1.428(6)
Cl2 O9 1.436(6)
C1 N1 1.484(7)
C1 C2 1.497(9)
C2 N2 1.464(7)
C3 C4A 1.402(16)
C3 N2 1.485(7)
C3 C4 1.536(17)
C5 C6 1.413(10)
C5 N3 1.415(8)
C6 N4 1.474(8)
C7 O2 1.242(6)
C7 O1 1.274(6)
C7 C8 1.509(7)
C8 N5 1.503(6)
C8 C9 1.520(7)
C9 C10 1.518(8)
C9 C12 1.552(8)
C10 C11 1.510(10)
N3 C4 1.318(14)
N3 C4A 1.444(14)

loop_
_geom_hbond_atom_site_label_D
_geom_hbond_atom_site_label_H
_geom_hbond_atom_site_label_A
_geom_hbond_site_symmetry_A
_geom_hbond_distance_DH
_geom_hbond_distance_HA
_geom_hbond_distance_DA
_geom_hbond_angle_DHA
N1 H1C O2 2_544 .90 2.33 2.905(6) 121.7
N1 H1D O6 1_444 .90 2.07 2.967(7) 174.3
N2 H2C O7 . .91 2.47 3.327(10) 157.3
N2 H2C O8 . .91 2.51 3.256(9) 139.2
N4 H4C O2 2_544 .90 2.07 2.958(6) 168.5
N4 H4D O6 2_645 .90 2.55 3.096(6) 119.5
N5 H5C O8 . .90 2.30 3.120(8) 150.6
N5 H5C O9 2_645 .90 2.49 3.152(7) 130.9
N5 H5D O10 2_645 .90 2.52 3.264(7) 140.3

loop_
_geom_torsion_atom_site_label_1
_geom_torsion_atom_site_label_2
_geom_torsion_atom_site_label_3
_geom_torsion_atom_site_label_4
_geom_torsion
N1 C1 C2 N2 -41.9(7)
N3 C5 C6 N4 7.2(12)
O2 C7 C8 N5 -166.4(4)
O1 C7 C8 N5 15.7(6)
O2 C7 C8 C9 -38.3(6)
O1 C7 C8 C9 143.8(4)
N5 C8 C9 C10 57.2(6)
C7 C8 C9 C10 -68.5(6)
N5 C8 C9 C12 -68.8(6)
C7 C8 C9 C12 165.5(5)
C8 C9 C10 C11 165.0(7)
C12 C9 C10 C11 -69.6(9)
C2 C1 N1 Co 21.2(7)
O1 Co N1 C1 -95.8(5)
N3 Co N1 C1 87.3(5)
N4 Co N1 C1 173.2(5)
N2 Co N1 C1 2.2(5)
N5 Co N1 C1 -73.7(10)
C1 C2 N2 C3 -78.2(6)
C1 C2 N2 Co 43.8(5)
C4A C3 N2 C2 106.4(9)
C4 C3 N2 C2 134.6(7)
C4A C3 N2 Co -15.2(10)
C4 C3 N2 Co 13.0(8)
O1 Co N2 C2 58.0(4)
N3 Co N2 C2 -122.2(4)
N1 Co N2 C2 -25.8(4)
N4 Co N2 C2 -93.2(11)
N5 Co N2 C2 143.3(4)
O1 Co N2 C3 -177.4(4)
N3 Co N2 C3 2.5(4)
N1 Co N2 C3 98.9(4)
N4 Co N2 C3 31.4(13)
N5 Co N2 C3 -92.1(4)
C6 C5 N3 C4 -162.3(10)
C6 C5 N3 C4A 160.1(12)
C6 C5 N3 Co -9.7(10)
O1 Co N3 C4 157(4)
N1 Co N3 C4 -104.5(8)
N4 Co N3 C4 164.0(8)
N2 Co N3 C4 -20.7(8)
N5 Co N3 C4 71.9(8)
O1 Co N3 C5 0(5)
N1 Co N3 C5 98.3(6)
N4 Co N3 C5 6.8(6)
N2 Co N3 C5 -177.9(6)
N5 Co N3 C5 -85.3(6)
O1 Co N3 C4A -172(4)
N1 Co N3 C4A -73.8(8)
N4 Co N3 C4A -165.3(8)
N2 Co N3 C4A 10.0(8)
N5 Co N3 C4A 102.6(8)
C5 C6 N4 Co -1.4(10)
O1 Co N4 C6 176.6(5)
N3 Co N4 C6 -3.0(6)
N1 Co N4 C6 -98.8(5)
N2 Co N4 C6 -32.0(13)
N5 Co N4 C6 91.5(5)
C7 C8 N5 Co -11.5(4)
C9 C8 N5 Co -139.7(3)
O1 Co N5 C8 5.0(3)
N3 Co N5 C8 -178.2(3)
N1 Co N5 C8 -17.1(10)
N4 Co N5 C8 95.9(3)
N2 Co N5 C8 -92.2(3)
O2 C7 O1 Co 169.9(4)
C8 C7 O1 Co -12.2(5)
N3 Co O1 C7 -82(4)
N1 Co O1 C7 179.7(3)
N4 Co O1 C7 -88.5(3)
N2 Co O1 C7 96.2(3)
N5 Co O1 C7 3.9(3)
C5 N3 C4 C3 -174.7(8)
C4A N3 C4 C3 -62(2)
Co N3 C4 C3 32.9(11)
C4A C3 C4 N3 74.8(19)
N2 C3 C4 N3 -30.1(12)
N2 C3 C4A N3 23.9(15)
C4 C3 C4A N3 -62.2(17)
C4 N3 C4A C3 76(2)
C5 N3 C4A C3 169.0(9)
Co N3 C4A C3 -21.3(15)
